data_1512620
loop_
_publ_author_name
'Janet B. Foley'
'Angela Herring'
'Bo Li'
'Evgeny Dikarev'

_publ_section_title
;
 Photochemical reactivity of Two Gold(I) Dinuclear Complexes,
 Cis/Trans-(AupNBT)2dppee: Isomerization for Cis-(AupNBT)2dppee Isomer,
 Wavelength Dependent Radical Substitution for trans--(AupNBT)2dppee.
;
_journal_name_full
;
Inorganica Chimica Acta
;
_journal_page_first 300
_journal_page_last 310
_journal_paper_doi 10.1016/j.ica.2012.03.030
_journal_volume 392
_journal_year 2012
_chemical_formula_moiety '(C38H30Au2N2O4P2S2) (CH2Cl2)'
_chemical_formula_sum 'C39 H32 Au2 Cl2 N2 O4 P2 S2'
_chemical_formula_weight 1183.56
_space_group_IT_number 2
_symmetry_cell_setting triclinic
_symmetry_space_group_name_Hall '-P 1'
_symmetry_space_group_name_H-M 'P -1'
_atom_sites_solution_hydrogens difmap
_atom_sites_solution_primary direct
_atom_sites_solution_secondary difmap
_cell_angle_alpha 66.7240(10)
_cell_angle_beta 68.7770(10)
_cell_angle_gamma 80.1530(10)
_cell_formula_units_Z 2
_cell_length_a 12.3682(10)
_cell_length_b 13.1123(10)
_cell_length_c 14.6372(12)
_cell_measurement_reflns_used 5388
_cell_measurement_temperature 173(2)
_cell_measurement_theta_max 28.18
_cell_measurement_theta_min 2.49
_cell_volume 2031.6(3)
_computing_cell_refinement 'Bruker SAINT'
_computing_data_collection 'Bruker SMART'
_computing_data_reduction 'Bruker SAINT'
_computing_molecular_graphics 'Bruker SHELXTL'
_computing_publication_material 'Bruker SHELXTL'
_computing_structure_refinement SHELXL-97
_computing_structure_solution SHELXS-97
_diffrn_ambient_temperature 173(2)
_diffrn_measured_fraction_theta_full 0.977
_diffrn_measured_fraction_theta_max 0.977
_diffrn_measurement_device_type 'Bruker SMART APEX CCD diffractometer'
_diffrn_measurement_method '0.3 degree \w scans'
_diffrn_radiation_monochromator graphite
_diffrn_radiation_source 'fine-focus sealed tube'
_diffrn_radiation_type MoK\a
_diffrn_radiation_wavelength 0.71073
_diffrn_reflns_av_R_equivalents 0.0182
_diffrn_reflns_av_sigmaI/netI 0.0305
_diffrn_reflns_limit_h_max 15
_diffrn_reflns_limit_h_min -15
_diffrn_reflns_limit_k_max 16
_diffrn_reflns_limit_k_min -16
_diffrn_reflns_limit_l_max 18
_diffrn_reflns_limit_l_min -18
_diffrn_reflns_number 17175
_diffrn_reflns_theta_full 27.00
_diffrn_reflns_theta_max 27.00
_diffrn_reflns_theta_min 1.60
_exptl_absorpt_coefficient_mu 7.568
_exptl_absorpt_correction_T_max 0.7517
_exptl_absorpt_correction_T_min 0.2994
_exptl_absorpt_correction_type multi-scan
_exptl_absorpt_process_details
;
Sheldrick, G.M. (2008). SADABS v2008/1. Bruker AXS Inc. Madison, WI USA.
;
_exptl_crystal_colour yellow
_exptl_crystal_density_diffrn 1.935
_exptl_crystal_density_method none
_exptl_crystal_description block
_exptl_crystal_F_000 1132
_exptl_crystal_size_max 0.21
_exptl_crystal_size_mid 0.08
_exptl_crystal_size_min 0.04
_refine_diff_density_max 2.314
_refine_diff_density_min -2.175
_refine_diff_density_rms 0.181
_refine_ls_extinction_method none
_refine_ls_goodness_of_fit_ref 1.059
_refine_ls_hydrogen_treatment mixed
_refine_ls_matrix_type full
_refine_ls_number_parameters 455
_refine_ls_number_reflns 8674
_refine_ls_number_restraints 0
_refine_ls_restrained_S_all 1.059
_refine_ls_R_factor_all 0.0523
_refine_ls_R_factor_gt 0.0420
_refine_ls_shift/su_max 0.002
_refine_ls_shift/su_mean 0.000
_refine_ls_structure_factor_coef Fsqd
_refine_ls_weighting_details 'calc w=1/[\s^2^(Fo^2^)+(0.0640P)^2^+6.7109P] where P=(Fo^2^+2Fc^2^)/3'
_refine_ls_weighting_scheme calc
_refine_ls_wR_factor_gt 0.1091
_refine_ls_wR_factor_ref 0.1155
_reflns_number_gt 7126
_reflns_number_total 8674
_reflns_threshold_expression >2sigma(I)
_cod_data_source_file ICA-2012-392-300-310-2.cif
_cod_data_source_block (2)_trans_(AupNBT)2dppee
_cod_original_sg_symbol_H-M P-1
_cod_database_code 1512620

loop_
_symmetry_equiv_pos_as_xyz
'x, y, z'
'-x, -y, -z'

loop_
_atom_site_label
_atom_site_type_symbol
_atom_site_fract_x
_atom_site_fract_y
_atom_site_fract_z
_atom_site_U_iso_or_equiv
_atom_site_adp_type
_atom_site_occupancy
_atom_site_symmetry_multiplicity
_atom_site_calc_flag
_atom_site_refinement_flags
_atom_site_disorder_assembly
_atom_site_disorder_group
Au1 Au 0.95925(2) 1.212233(19) 0.522543(19) 0.03628(9) Uani 1 1 d . . .
Au2 Au 1.15338(2) 0.70491(2) 0.65486(2) 0.03774(9) Uani 1 1 d . . .
S1 S 1.11597(17) 1.32130(15) 0.40680(17) 0.0483(4) Uani 1 1 d . . .
S2 S 1.32113(17) 0.63929(16) 0.55634(15) 0.0505(5) Uani 1 1 d . . .
P1 P 0.82534(15) 1.08682(13) 0.64649(13) 0.0355(4) Uani 1 1 d . . .
P2 P 0.99982(15) 0.75651(13) 0.77152(13) 0.0343(4) Uani 1 1 d . . .
N1 N 0.9594(8) 1.7975(6) 0.2641(7) 0.0656(14) Uani 1 1 d . . .
O1 O 1.0377(7) 1.8662(6) 0.2062(7) 0.0918(17) Uani 1 1 d . . .
O2 O 0.8614(8) 1.8212(6) 0.2913(7) 0.0935(17) Uani 1 1 d . . .
N2 N 1.3412(7) 0.1514(6) 0.8093(7) 0.0656(14) Uani 1 1 d . A 1
O3 O 1.3877(7) 0.0877(6) 0.7654(7) 0.0918(17) Uani 1 1 d . A 1
O4 O 1.2922(8) 0.1208(6) 0.9054(7) 0.0935(17) Uani 1 1 d . A 1
C1 C 0.9002(6) 0.9683(5) 0.7170(5) 0.0349(14) Uani 1 1 d . . .
H1 H 0.947(6) 0.988(6) 0.743(6) 0.04(2) Uiso 1 1 d . . .
C2 C 0.9071(6) 0.8667(5) 0.7167(5) 0.0353(14) Uani 1 1 d . . .
H2 H 0.864(7) 0.853(7) 0.689(6) 0.05(2) Uiso 1 1 d . . .
C3 C 0.7480(6) 1.0297(6) 0.5948(6) 0.0433(16) Uani 1 1 d . . .
C4 C 0.6335(8) 0.9995(9) 0.6453(9) 0.068(3) Uani 1 1 d . . .
H4 H 0.5915 1.0116 0.7074 0.082 Uiso 1 1 calc R . .
C5 C 0.5823(10) 0.9524(12) 0.6048(11) 0.102(4) Uani 1 1 d . . .
H5 H 0.5048 0.9340 0.6387 0.122 Uiso 1 1 calc R . .
C6 C 0.6426(12) 0.9314(11) 0.5149(12) 0.097(4) Uani 1 1 d . . .
H6 H 0.6065 0.8966 0.4897 0.117 Uiso 1 1 calc R . .
C7 C 0.7552(10) 0.9612(7) 0.4619(8) 0.070(3) Uani 1 1 d . . .
H7 H 0.7952 0.9492 0.3994 0.084 Uiso 1 1 calc R . .
C8 C 0.8100(8) 1.0098(6) 0.5020(6) 0.0489(18) Uani 1 1 d . . .
H8 H 0.8873 1.0289 0.4674 0.059 Uiso 1 1 calc R . .
C9 C 0.7196(6) 1.1324(6) 0.7474(6) 0.0419(16) Uani 1 1 d . . .
C10 C 0.6686(7) 1.2391(6) 0.7156(6) 0.053(2) Uani 1 1 d . . .
H10 H 0.6888 1.2836 0.6446 0.064 Uiso 1 1 calc R . .
C11 C 0.5886(8) 1.2780(7) 0.7896(7) 0.063(2) Uani 1 1 d . . .
H11 H 0.5542 1.3484 0.7687 0.076 Uiso 1 1 calc R . .
C12 C 0.5599(9) 1.2114(8) 0.8954(8) 0.075(3) Uani 1 1 d . . .
H12 H 0.5050 1.2370 0.9454 0.090 Uiso 1 1 calc R . .
C13 C 0.6119(9) 1.1078(8) 0.9269(7) 0.073(3) Uani 1 1 d . . .
H13 H 0.5952 1.0650 0.9981 0.087 Uiso 1 1 calc R . .
C14 C 0.6895(8) 1.0676(7) 0.8520(6) 0.057(2) Uani 1 1 d . . .
H14 H 0.7213 0.9960 0.8730 0.068 Uiso 1 1 calc R . .
C15 C 0.9031(6) 0.6438(5) 0.8627(5) 0.0388(15) Uani 1 1 d . . .
C16 C 0.7884(7) 0.6616(6) 0.9132(7) 0.062(2) Uani 1 1 d . . .
H16 H 0.7572 0.7338 0.8976 0.074 Uiso 1 1 calc R . .
C17 C 0.7177(8) 0.5740(8) 0.9874(9) 0.076(3) Uani 1 1 d . . .
H17 H 0.6407 0.5872 1.0232 0.091 Uiso 1 1 calc R . .
C18 C 0.7642(8) 0.4663(7) 1.0070(7) 0.064(2) Uani 1 1 d . . .
H18 H 0.7173 0.4069 1.0555 0.077 Uiso 1 1 calc R . .
C19 C 0.8758(8) 0.4465(6) 0.9570(7) 0.057(2) Uani 1 1 d . . .
H19 H 0.9054 0.3738 0.9709 0.069 Uiso 1 1 calc R . .
C20 C 0.9471(7) 0.5338(5) 0.8847(7) 0.0490(18) Uani 1 1 d . . .
H20 H 1.0244 0.5195 0.8507 0.059 Uiso 1 1 calc R . .
C21 C 1.0472(6) 0.8067(5) 0.8500(5) 0.0391(15) Uani 1 1 d . . .
C22 C 1.1632(7) 0.8294(6) 0.8194(6) 0.0452(17) Uani 1 1 d . . .
H22 H 1.2161 0.8179 0.7601 0.054 Uiso 1 1 calc R . .
C23 C 1.1999(8) 0.8690(7) 0.8770(7) 0.057(2) Uani 1 1 d . . .
H23 H 1.2776 0.8850 0.8560 0.069 Uiso 1 1 calc R . .
C24 C 1.1222(9) 0.8852(7) 0.9656(7) 0.059(2) Uani 1 1 d . . .
H24 H 1.1479 0.9107 1.0049 0.071 Uiso 1 1 calc R . .
C25 C 1.0071(8) 0.8637(6) 0.9962(6) 0.053(2) Uani 1 1 d . . .
H25 H 0.9549 0.8752 1.0558 0.064 Uiso 1 1 calc R . .
C26 C 0.9687(7) 0.8253(6) 0.9387(6) 0.0442(17) Uani 1 1 d . . .
H26 H 0.8905 0.8117 0.9590 0.053 Uiso 1 1 calc R . .
C27 C 1.0646(7) 1.4598(6) 0.3661(6) 0.0465(17) Uani 1 1 d . . .
C28 C 1.1425(9) 1.5391(7) 0.2912(7) 0.062(2) Uani 1 1 d . . .
H28 H 1.2192 1.5174 0.2634 0.074 Uiso 1 1 calc R . .
C29 C 1.1094(9) 1.6512(6) 0.2557(7) 0.059(2) Uani 1 1 d . . .
H29 H 1.1628 1.7044 0.2054 0.071 Uiso 1 1 calc R . .
C30 C 0.9983(8) 1.6798(6) 0.2965(7) 0.053(2) Uani 1 1 d . . .
C31 C 0.9163(8) 1.6039(7) 0.3732(7) 0.056(2) Uani 1 1 d . . .
H31 H 0.8403 1.6273 0.4009 0.068 Uiso 1 1 calc R . .
C32 C 0.9497(7) 1.4922(6) 0.4083(7) 0.0497(18) Uani 1 1 d . . .
H32 H 0.8960 1.4396 0.4593 0.060 Uiso 1 1 calc R . .
C33 C 1.3252(7) 0.4954(7) 0.6338(7) 0.0533(19) Uani 1 1 d . A .
C34 C 1.2783(7) 0.4549(7) 0.7433(6) 0.059(2) Uani 1 1 d . . .
H34 H 1.2442 0.5042 0.7780 0.071 Uiso 1 1 calc R . .
C35 C 1.2820(7) 0.3434(7) 0.8002(7) 0.061(2) Uani 1 1 d . A .
H35 H 1.2492 0.3170 0.8731 0.073 Uiso 1 1 calc R . .
C36 C 1.3353(7) 0.2696(7) 0.7481(8) 0.068(3) Uani 1 1 d . . .
C37 C 1.3872(8) 0.3068(8) 0.6427(9) 0.071(3) Uani 1 1 d . A .
H37 H 1.4267 0.2574 0.6094 0.085 Uiso 1 1 calc R . .
C38 C 1.3808(7) 0.4209(7) 0.5839(8) 0.061(2) Uani 1 1 d . . .
H38 H 1.4141 0.4467 0.5111 0.074 Uiso 1 1 calc R A .
C39 C 0.4140(15) 0.3332(15) 0.2270(14) 0.132(6) Uiso 1 1 d . . .
H39A H 0.3726 0.3971 0.1912 0.158 Uiso 1 1 calc R . .
H39B H 0.3570 0.2814 0.2834 0.158 Uiso 1 1 calc R . .
Cl1 Cl 0.4924(5) 0.3751(5) 0.2796(5) 0.1667(19) Uiso 1 1 d . . .
Cl2 Cl 0.5001(4) 0.2696(4) 0.1379(4) 0.1289(13) Uiso 1 1 d . . .

loop_
_atom_site_aniso_label
_atom_site_aniso_U_11
_atom_site_aniso_U_22
_atom_site_aniso_U_33
_atom_site_aniso_U_23
_atom_site_aniso_U_13
_atom_site_aniso_U_12
Au1 0.04344(16) 0.02423(13) 0.03717(15) -0.01002(10) -0.01313(11) 0.00615(10)
Au2 0.04037(16) 0.02934(14) 0.03829(15) -0.01288(11) -0.01196(11) 0.01154(10)
S1 0.0460(10) 0.0320(8) 0.0598(12) -0.0150(8) -0.0120(9) 0.0012(7)
S2 0.0486(11) 0.0470(10) 0.0420(10) -0.0155(8) -0.0075(8) 0.0160(8)
P1 0.0409(9) 0.0230(7) 0.0356(8) -0.0092(6) -0.0115(7) 0.0108(7)
P2 0.0389(9) 0.0208(7) 0.0376(9) -0.0095(6) -0.0121(7) 0.0095(6)
N1 0.072(4) 0.049(3) 0.080(4) -0.028(3) -0.030(3) 0.013(3)
O1 0.100(4) 0.046(3) 0.114(4) -0.024(3) -0.024(3) 0.000(3)
O2 0.117(5) 0.047(3) 0.106(4) -0.018(3) -0.047(4) 0.019(3)
N2 0.072(4) 0.049(3) 0.080(4) -0.028(3) -0.030(3) 0.013(3)
O3 0.100(4) 0.046(3) 0.114(4) -0.024(3) -0.024(3) 0.000(3)
O4 0.117(5) 0.047(3) 0.106(4) -0.018(3) -0.047(4) 0.019(3)
C1 0.036(3) 0.024(3) 0.040(4) -0.011(3) -0.010(3) 0.006(3)
C2 0.036(4) 0.028(3) 0.034(3) -0.008(3) -0.010(3) 0.008(3)
C3 0.048(4) 0.033(3) 0.052(4) -0.016(3) -0.026(3) 0.016(3)
C4 0.044(5) 0.085(7) 0.087(7) -0.047(6) -0.021(5) 0.005(4)
C5 0.053(6) 0.158(13) 0.122(11) -0.075(10) -0.028(7) -0.009(7)
C6 0.090(9) 0.106(10) 0.142(12) -0.068(9) -0.071(9) 0.014(7)
C7 0.103(8) 0.049(5) 0.076(6) -0.031(5) -0.051(6) 0.022(5)
C8 0.065(5) 0.033(4) 0.046(4) -0.012(3) -0.023(4) 0.011(3)
C9 0.043(4) 0.030(3) 0.047(4) -0.017(3) -0.010(3) 0.011(3)
C10 0.059(5) 0.041(4) 0.049(4) -0.016(3) -0.017(4) 0.020(4)
C11 0.068(6) 0.049(5) 0.065(5) -0.028(4) -0.018(4) 0.026(4)
C12 0.075(6) 0.072(6) 0.066(6) -0.039(5) -0.012(5) 0.036(5)
C13 0.080(7) 0.068(6) 0.045(5) -0.019(4) -0.004(4) 0.018(5)
C14 0.070(5) 0.039(4) 0.042(4) -0.013(3) -0.009(4) 0.023(4)
C15 0.051(4) 0.025(3) 0.037(3) -0.008(3) -0.018(3) 0.006(3)
C16 0.052(5) 0.030(4) 0.078(6) -0.011(4) -0.005(4) 0.006(3)
C17 0.053(5) 0.047(5) 0.098(8) -0.017(5) 0.000(5) -0.006(4)
C18 0.067(6) 0.040(4) 0.063(5) -0.002(4) -0.009(4) -0.015(4)
C19 0.069(6) 0.024(3) 0.069(5) -0.003(3) -0.030(5) 0.005(3)
C20 0.053(5) 0.025(3) 0.061(5) -0.006(3) -0.024(4) 0.008(3)
C21 0.052(4) 0.022(3) 0.038(3) -0.008(3) -0.019(3) 0.012(3)
C22 0.054(5) 0.034(4) 0.043(4) -0.011(3) -0.016(3) 0.003(3)
C23 0.061(5) 0.042(4) 0.068(6) -0.016(4) -0.027(4) 0.001(4)
C24 0.089(7) 0.041(4) 0.064(5) -0.026(4) -0.042(5) 0.014(4)
C25 0.070(6) 0.042(4) 0.049(4) -0.021(3) -0.025(4) 0.016(4)
C26 0.049(4) 0.037(4) 0.045(4) -0.015(3) -0.019(3) 0.013(3)
C27 0.062(5) 0.033(4) 0.049(4) -0.017(3) -0.020(4) -0.002(3)
C28 0.070(6) 0.041(4) 0.068(6) -0.019(4) -0.017(5) -0.004(4)
C29 0.079(6) 0.031(4) 0.065(5) -0.010(4) -0.025(5) -0.009(4)
C30 0.086(6) 0.029(3) 0.059(5) -0.012(3) -0.044(5) -0.002(4)
C31 0.064(5) 0.045(4) 0.071(6) -0.029(4) -0.033(5) 0.015(4)
C32 0.057(5) 0.034(4) 0.059(5) -0.015(3) -0.023(4) 0.002(3)
C33 0.048(4) 0.048(4) 0.058(5) -0.023(4) -0.012(4) 0.012(3)
C34 0.056(5) 0.058(5) 0.048(4) -0.020(4) -0.009(4) 0.020(4)
C35 0.051(5) 0.046(4) 0.060(5) -0.006(4) -0.011(4) 0.013(4)
C36 0.044(5) 0.037(4) 0.092(7) -0.010(4) -0.007(5) 0.008(3)
C37 0.049(5) 0.051(5) 0.102(8) -0.037(5) -0.004(5) 0.004(4)
C38 0.050(5) 0.057(5) 0.067(5) -0.029(4) -0.005(4) 0.010(4)

loop_
_atom_type_symbol
_atom_type_description
_atom_type_scat_dispersion_real
_atom_type_scat_dispersion_imag
_atom_type_scat_source
C C 0.0033 0.0016 'International Tables Vol C Tables 4.2.6.8 and 6.1.1.4'
H H 0.0000 0.0000 'International Tables Vol C Tables 4.2.6.8 and 6.1.1.4'
N N 0.0061 0.0033 'International Tables Vol C Tables 4.2.6.8 and 6.1.1.4'
O O 0.0106 0.0060 'International Tables Vol C Tables 4.2.6.8 and 6.1.1.4'
P P 0.1023 0.0942 'International Tables Vol C Tables 4.2.6.8 and 6.1.1.4'
S S 0.1246 0.1234 'International Tables Vol C Tables 4.2.6.8 and 6.1.1.4'
Au Au -2.0133 8.8022 'International Tables Vol C Tables 4.2.6.8 and 6.1.1.4'
Cl Cl 0.1484 0.1585 'International Tables Vol C Tables 4.2.6.8 and 6.1.1.4'

loop_
_geom_angle_atom_site_label_1
_geom_angle_atom_site_label_2
_geom_angle_atom_site_label_3
_geom_angle
_geom_angle_site_symmetry_3
P1 Au1 S1 171.25(7) .
P1 Au1 Au2 98.12(5) 2_776
S1 Au1 Au2 89.13(5) 2_776
P2 Au2 S2 171.41(7) .
P2 Au2 Au1 94.92(5) 2_776
S2 Au2 Au1 93.58(5) 2_776
C27 S1 Au1 107.8(3) .
C33 S2 Au2 103.1(3) .
C3 P1 C1 104.5(3) .
C3 P1 C9 108.0(4) .
C1 P1 C9 104.7(3) .
C3 P1 Au1 114.6(3) .
C1 P1 Au1 108.2(2) .
C9 P1 Au1 115.8(2) .
C2 P2 C15 104.5(3) .
C2 P2 C21 104.7(3) .
C15 P2 C21 107.0(3) .
C2 P2 Au2 116.1(2) .
C15 P2 Au2 112.9(2) .
C21 P2 Au2 110.9(2) .
O2 N1 O1 124.2(8) .
O2 N1 C30 120.0(9) .
O1 N1 C30 115.8(8) .
O3 N2 O4 122.6(8) .
O3 N2 C36 119.7(9) .
O4 N2 C36 117.5(8) .
C2 C1 P1 125.9(6) .
C1 C2 P2 124.3(6) .
C4 C3 C8 118.9(8) .
C4 C3 P1 123.3(6) .
C8 C3 P1 117.7(6) .
C5 C4 C3 120.3(10) .
C4 C5 C6 121.2(11) .
C7 C6 C5 120.4(11) .
C6 C7 C8 119.5(10) .
C7 C8 C3 119.7(9) .
C14 C9 C10 119.6(7) .
C14 C9 P1 122.6(5) .
C10 C9 P1 117.8(6) .
C11 C10 C9 119.9(8) .
C10 C11 C12 119.6(8) .
C13 C12 C11 120.5(8) .
C12 C13 C14 119.7(8) .
C9 C14 C13 120.6(7) .
C16 C15 C20 118.2(7) .
C16 C15 P2 122.5(5) .
C20 C15 P2 119.3(6) .
C15 C16 C17 121.3(7) .
C18 C17 C16 118.7(9) .
C19 C18 C17 121.0(8) .
C18 C19 C20 120.3(7) .
C19 C20 C15 120.3(8) .
C22 C21 C26 119.4(7) .
C22 C21 P2 119.3(5) .
C26 C21 P2 121.3(6) .
C23 C22 C21 120.0(7) .
C22 C23 C24 120.3(8) .
C25 C24 C23 120.3(8) .
C24 C25 C26 120.1(8) .
C25 C26 C21 119.9(8) .
C28 C27 C32 119.3(7) .
C28 C27 S1 117.9(7) .
C32 C27 S1 122.8(6) .
C27 C28 C29 121.6(9) .
C30 C29 C28 117.9(8) .
C29 C30 C31 123.1(7) .
C29 C30 N1 120.1(8) .
C31 C30 N1 116.7(8) .
C30 C31 C32 118.8(8) .
C31 C32 C27 119.3(8) .
C38 C33 C34 118.6(8) .
C38 C33 S2 118.9(7) .
C34 C33 S2 122.4(6) .
C35 C34 C33 120.8(8) .
C34 C35 C36 119.5(8) .
C37 C36 C35 121.1(8) .
C37 C36 N2 119.5(8) .
C35 C36 N2 119.3(9) .
C36 C37 C38 119.3(8) .
C33 C38 C37 120.5(9) .
Cl1 C39 Cl2 113.0(10) .

loop_
_geom_bond_atom_site_label_1
_geom_bond_atom_site_label_2
_geom_bond_distance
_geom_bond_site_symmetry_2
Au1 P1 2.2665(18) .
Au1 S1 2.308(2) .
Au1 Au2 3.1201(4) 2_776
Au2 P2 2.2597(17) .
Au2 S2 2.3083(18) .
Au2 Au1 3.1201(4) 2_776
S1 C27 1.755(7) .
S2 C33 1.779(8) .
P1 C3 1.807(8) .
P1 C1 1.808(7) .
P1 C9 1.811(7) .
P2 C2 1.797(7) .
P2 C15 1.813(7) .
P2 C21 1.820(7) .
N1 O2 1.159(10) .
N1 O1 1.253(11) .
N1 C30 1.473(10) .
N2 O3 1.198(10) .
N2 O4 1.235(11) .
N2 C36 1.456(11) .
C1 C2 1.322(9) .
C3 C4 1.382(12) .
C3 C8 1.399(11) .
C4 C5 1.351(14) .
C5 C6 1.367(17) .
C6 C7 1.363(17) .
C7 C8 1.394(12) .
C9 C14 1.368(10) .
C9 C10 1.403(9) .
C10 C11 1.379(11) .
C11 C12 1.388(13) .
C12 C13 1.376(12) .
C13 C14 1.387(11) .
C15 C16 1.371(11) .
C15 C20 1.403(9) .
C16 C17 1.391(12) .
C17 C18 1.389(12) .
C18 C19 1.344(12) .
C19 C20 1.386(11) .
C21 C22 1.387(11) .
C21 C26 1.395(10) .
C22 C23 1.374(11) .
C23 C24 1.376(12) .
C24 C25 1.372(13) .
C25 C26 1.375(11) .
C27 C28 1.374(12) .
C27 C32 1.395(11) .
C28 C29 1.395(11) .
C29 C30 1.339(13) .
C30 C31 1.384(12) .
C31 C32 1.391(11) .
C33 C38 1.390(11) .
C33 C34 1.395(11) .
C34 C35 1.369(11) .
C35 C36 1.398(13) .
C36 C37 1.351(14) .
C37 C38 1.406(13) .
C39 Cl1 1.700(17) .
C39 Cl2 1.756(17) .

loop_
_geom_torsion_atom_site_label_1
_geom_torsion_atom_site_label_2
_geom_torsion_atom_site_label_3
_geom_torsion_atom_site_label_4
_geom_torsion
_geom_torsion_site_symmetry_1
P1 Au1 S1 C27 -154.0(5) .
Au2 Au1 S1 C27 60.0(3) 2_776
P2 Au2 S2 C33 51.3(6) .
Au1 Au2 S2 C33 -120.3(3) 2_776
S1 Au1 P1 C3 -119.1(5) .
Au2 Au1 P1 C3 26.6(2) 2_776
S1 Au1 P1 C1 -3.0(5) .
Au2 Au1 P1 C1 142.7(2) 2_776
S1 Au1 P1 C9 114.1(5) .
Au2 Au1 P1 C9 -100.3(3) 2_776
S2 Au2 P2 C2 163.8(5) .
Au1 Au2 P2 C2 -24.6(3) 2_776
S2 Au2 P2 C15 -75.6(5) .
Au1 Au2 P2 C15 96.0(3) 2_776
S2 Au2 P2 C21 44.4(5) .
Au1 Au2 P2 C21 -143.9(2) 2_776
C3 P1 C1 C2 8.1(7) .
C9 P1 C1 C2 121.6(7) .
Au1 P1 C1 C2 -114.4(6) .
P1 C1 C2 P2 170.3(4) .
C15 P2 C2 C1 125.7(6) .
C21 P2 C2 C1 13.4(7) .
Au2 P2 C2 C1 -109.3(6) .
C1 P1 C3 C4 94.9(7) .
C9 P1 C3 C4 -16.2(8) .
Au1 P1 C3 C4 -146.9(6) .
C1 P1 C3 C8 -81.5(6) .
C9 P1 C3 C8 167.5(5) .
Au1 P1 C3 C8 36.8(6) .
C8 C3 C4 C5 -0.6(14) .
P1 C3 C4 C5 -176.9(9) .
C3 C4 C5 C6 1(2) .
C4 C5 C6 C7 -2(2) .
C5 C6 C7 C8 2.3(18) .
C6 C7 C8 C3 -1.4(13) .
C4 C3 C8 C7 0.6(11) .
P1 C3 C8 C7 177.1(6) .
C3 P1 C9 C14 95.6(8) .
C1 P1 C9 C14 -15.3(8) .
Au1 P1 C9 C14 -134.3(7) .
C3 P1 C9 C10 -85.2(7) .
C1 P1 C9 C10 163.9(6) .
Au1 P1 C9 C10 44.9(7) .
C14 C9 C10 C11 -0.1(13) .
P1 C9 C10 C11 -179.3(7) .
C9 C10 C11 C12 0.6(15) .
C10 C11 C12 C13 1.0(17) .
C11 C12 C13 C14 -3.1(18) .
C10 C9 C14 C13 -2.0(14) .
P1 C9 C14 C13 177.1(8) .
C12 C13 C14 C9 3.6(16) .
C2 P2 C15 C16 -29.0(8) .
C21 P2 C15 C16 81.7(8) .
Au2 P2 C15 C16 -156.0(7) .
C2 P2 C15 C20 152.5(6) .
C21 P2 C15 C20 -96.8(6) .
Au2 P2 C15 C20 25.5(7) .
C20 C15 C16 C17 2.4(14) .
P2 C15 C16 C17 -176.2(8) .
C15 C16 C17 C18 -2.5(17) .
C16 C17 C18 C19 1.2(17) .
C17 C18 C19 C20 0.2(15) .
C18 C19 C20 C15 -0.4(14) .
C16 C15 C20 C19 -0.9(12) .
P2 C15 C20 C19 177.7(7) .
C2 P2 C21 C22 -113.3(5) .
C15 P2 C21 C22 136.2(5) .
Au2 P2 C21 C22 12.7(6) .
C2 P2 C21 C26 65.1(6) .
C15 P2 C21 C26 -45.4(6) .
Au2 P2 C21 C26 -169.0(5) .
C26 C21 C22 C23 0.6(10) .
P2 C21 C22 C23 179.0(6) .
C21 C22 C23 C24 0.7(11) .
C22 C23 C24 C25 -1.1(12) .
C23 C24 C25 C26 0.4(12) .
C24 C25 C26 C21 0.9(11) .
C22 C21 C26 C25 -1.3(10) .
P2 C21 C26 C25 -179.7(5) .
Au1 S1 C27 C28 -175.9(6) .
Au1 S1 C27 C32 5.7(7) .
C32 C27 C28 C29 -0.4(13) .
S1 C27 C28 C29 -178.9(7) .
C27 C28 C29 C30 -0.5(14) .
C28 C29 C30 C31 1.5(13) .
C28 C29 C30 N1 178.2(8) .
O2 N1 C30 C29 172.3(9) .
O1 N1 C30 C29 -6.7(12) .
O2 N1 C30 C31 -10.8(13) .
O1 N1 C30 C31 170.2(8) .
C29 C30 C31 C32 -1.6(13) .
N1 C30 C31 C32 -178.4(7) .
C30 C31 C32 C27 0.6(12) .
C28 C27 C32 C31 0.3(12) .
S1 C27 C32 C31 178.7(6) .
Au2 S2 C33 C38 152.2(7) .
Au2 S2 C33 C34 -30.3(8) .
C38 C33 C34 C35 -3.1(14) .
S2 C33 C34 C35 179.3(7) .
C33 C34 C35 C36 1.3(14) .
C34 C35 C36 C37 2.5(15) .
C34 C35 C36 N2 178.6(9) .
O3 N2 C36 C37 -3.1(14) .
O4 N2 C36 C37 -179.7(10) .
O3 N2 C36 C35 -179.3(9) .
O4 N2 C36 C35 4.1(14) .
C35 C36 C37 C38 -4.1(15) .
N2 C36 C37 C38 179.7(9) .
C34 C33 C38 C37 1.5(14) .
S2 C33 C38 C37 179.1(7) .
C36 C37 C38 C33 2.1(15) .
